data_4117168
loop_
_publ_author_name
'Kazushi Mashima'
'Hiroshi Nakano'
'Akira Nakamura'

_publ_section_title
;
 Reductive Formation of Straight Linear Metal-Metal Bonded Tetranuclear
 Complexes X-M-Mo-Mo-M-X from X2M...Mo-Mo...MX2 Supported by Four
 Tridentate 6-Diphenylphosphino-2-pyridonate Ligands (M = Pd, Pt; X = Cl,
 Br, I)
;
_journal_name_full 'Journal of the American Chemical Society'
_journal_page_first 9083
_journal_page_last 9095
_journal_paper_doi 10.1021/ja960606g
_journal_volume 118
_journal_year 1996
_chemical_formula_sum 'C72 H60 Br2 Cl8 Mo2 N4 O4 P4 Pd2'
_space_group_IT_number 80
_symmetry_cell_setting tetragonal
_symmetry_Int_Tables_number 80
_symmetry_space_group_name_Hall 'I 4bw'
_symmetry_space_group_name_H-M 'I 41'
_audit_creation_date 'Tue Nov 21 21:07:52 1995'
_audit_creation_method 'from TEXRAY.INF file'
_cell_angle_alpha 90
_cell_angle_beta 90
_cell_angle_gamma 90
_cell_formula_units_Z 4.00
_cell_length_a 17.455(3)
_cell_length_b 17.4548
_cell_length_c 25.971(6)
_cell_measurement_reflns_used 25
_cell_measurement_temperature 23.0
_cell_measurement_theta_max 29.97
_cell_measurement_theta_min 29.35
_cell_volume 7913(2)
_computing_cell_refinement 'MSC/AFC Diffractometer Control'
_computing_data_collection 'MSC/AFC Diffractometer Control'
_computing_data_reduction 'teXsan: PROCESS (MSC)'
_computing_publication_material 'teXsan: FINISH (MSC)'
_computing_structure_refinement 'teXsan: LS (MSC)'
_diffrn_ambient_temperature 23.0
_diffrn_measurement_device AFC5R
_diffrn_measurement_method 'omega/2-theta scans'
_diffrn_orient_matrix_UB_11 0.01036
_diffrn_orient_matrix_UB_12 -0.05154
_diffrn_orient_matrix_UB_13 0.01531
_diffrn_orient_matrix_UB_21 0.04691
_diffrn_orient_matrix_UB_22 -0.00495
_diffrn_orient_matrix_UB_23 -0.02185
_diffrn_orient_matrix_UB_31 0.03122
_diffrn_orient_matrix_UB_32 0.02453
_diffrn_orient_matrix_UB_33 0.02776
_diffrn_radiation_monochromator graphite
_diffrn_radiation_source 'Rigaku rotating anode'
_diffrn_radiation_type MoKalpha
_diffrn_radiation_wavelength 0.7107
_diffrn_reflns_av_R_equivalents 0.00
_diffrn_reflns_limit_h_max 24
_diffrn_reflns_limit_h_min 0
_diffrn_reflns_limit_k_max 0
_diffrn_reflns_limit_k_min 0
_diffrn_reflns_limit_l_max 36
_diffrn_reflns_limit_l_min 0
_diffrn_reflns_number 3270
_diffrn_reflns_theta_max 30.0664
_diffrn_standards_decay_% 11.16
_diffrn_standards_interval_count 100
_diffrn_standards_number 3
_exptl_absorpt_coefficient_mu_cm 21.690
_exptl_absorpt_correction_T_max 1.000
_exptl_absorpt_correction_T_min 0.935
_exptl_absorpt_correction_type psi-scan
_exptl_crystal_colour red
_exptl_crystal_density_diffrn 1.693
_exptl_crystal_description octahedron
_exptl_crystal_F_000 3976.00
_exptl_crystal_size_max 0.500
_exptl_crystal_size_min 0.500
_refine_diff_density_max -0.41540
_refine_diff_density_min 0.32600
_refine_ls_extinction_coef 0.49817
_refine_ls_extinction_method Zachariasen_type_2_gaussian_isotropic
_refine_ls_goodness_of_fit_obs 2.090
_refine_ls_hydrogen_treatment noref
_refine_ls_matrix_type full
_refine_ls_number_parameters 445
_refine_ls_number_reflns 2162
_refine_ls_number_restraints 0
_refine_ls_R_factor_obs 0.0290
_refine_ls_shift/esd_max 4.6660
_refine_ls_structure_factor_coef F
_refine_ls_weighting_scheme sigma
_refine_ls_wR_factor_obs 0.0270
_cod_data_source_file ja960606g_5.cif
_cod_data_source_block Mo2Pd2Br2(pyphos)4.4(CH2Cl2)
_cod_original_cell_volume 7912(2)
_cod_original_sg_symbol_H-M 'I 41 '
_cod_original_formula_sum 'C72 H60 O4 N4 P4 Br2 Mo2 Pd2 Cl8'
_cod_database_code 4117168

loop_
_symmetry_equiv_pos_as_xyz
'   +x,   +y,   +z'
1/2+x,1/2+y,1/2+z
'   -x,   -y,   +z'
1/2-x,1/2-y,1/2+z
'   -y,1/2+x,1/4+z'
'1/2-y,   +x,3/4+z'
'   +y,1/2-x,1/4+z'
'1/2+y,   -x,3/4+z'

loop_
_atom_site_aniso_label
_atom_site_aniso_U_11
_atom_site_aniso_U_22
_atom_site_aniso_U_33
_atom_site_aniso_U_12
_atom_site_aniso_U_13
_atom_site_aniso_U_23
Pd1 0.027(2) 0.030(2) 0.026(1) 0.002(1) 0.0000 0.0000
Pd2 0.029(2) 0.030(2) 0.024(1) -0.005(1) 0.0000 0.0000
Mo1 0.025(2) 0.026(2) 0.023(2) 0.002(2) 0.0000 0.0000
Mo2 0.021(2) 0.021(2) 0.022(2) 0.000(2) 0.0000 0.0000
Br1 0.051(3) 0.067(3) 0.031(2) 0.001(3) 0.0000 0.0000
Br2 0.058(3) 0.060(3) 0.026(2) 0.006(3) 0.0000 0.0000
Cl1 0.076(5) 0.166(7) 0.151(7) 0.024(5) 0.017(5) 0.045(5)
Cl2 0.132(9) 0.28(1) 0.171(8) -0.035(9) 0.031(6) 0.067(8)
Cl3 0.33(1) 0.122(9) 0.21(1) -0.087(9) -0.153(10) 0.049(7)
Cl4 0.31(2) 0.20(1) 0.20(1) 0.12(1) -0.04(1) 0.013(9)
P1 0.031(3) 0.034(4) 0.030(3) -0.001(3) 0.008(2) 0.003(2)
P2 0.021(3) 0.028(3) 0.031(3) 0.006(2) -0.006(2) -0.006(2)
O1 0.032(8) 0.025(7) 0.023(6) 0.003(6) -0.004(5) -0.004(5)
O2 0.032(8) 0.033(9) 0.029(7) -0.005(7) -0.002(6) 0.004(6)
N1 0.021(8) 0.025(9) 0.047(9) 0.009(7) -0.009(6) 0.010(6)
N2 0.022(8) 0.037(9) 0.016(5) 0.012(6) 0.010(5) 0.008(5)
C1 0.05(1) 0.02(1) 0.03(1) -0.016(10) 0.003(8) -0.006(8)
C2 0.04(1) 0.036(9) 0.039(8) 0.000(7) -0.013(6) 0.009(6)
C3 0.053(10) 0.019(7) 0.049(9) 0.007(6) 0.004(7) 0.006(6)
C4 0.04(1) 0.04(1) 0.027(8) 0.001(10) 0.002(7) 0.011(7)
C5 0.03(1) 0.05(1) 0.06(1) -0.016(9) -0.013(8) 0.027(8)
C6 0.041(10) 0.04(1) 0.025(8) -0.002(8) -0.010(6) 0.015(7)
C7 0.07(1) 0.047(9) 0.041(7) 0.008(9) -0.002(8) 0.026(6)
C8 0.06(1) 0.05(1) 0.054(10) 0.001(9) 0.002(8) 0.024(7)
C9 0.11(2) 0.08(2) 0.043(10) 0.02(2) 0.00(1) 0.02(1)
C10 0.05(1) 0.07(1) 0.07(1) 0.02(1) -0.023(10) -0.010(9)
C11 0.037(9) 0.06(1) 0.045(8) 0.010(8) 0.005(6) 0.008(8)
C12 0.027(10) 0.04(1) 0.048(9) -0.006(8) -0.001(6) 0.008(7)
C13 0.09(2) 0.06(2) 0.13(2) -0.01(2) 0.06(2) -0.01(2)
C14 0.06(2) 0.08(2) 0.12(1) 0.00(1) 0.04(1) 0.02(1)
C15 0.11(3) 0.15(3) 0.15(3) -0.05(3) -0.03(2) 0.02(2)
C16 0.07(2) 0.11(2) 0.09(2) -0.05(2) -0.03(1) 0.00(2)
C17 0.06(1) 0.09(2) 0.06(1) -0.02(1) 0.014(9) 0.01(1)
C21 0.024(10) 0.013(8) 0.03(1) -0.012(7) 0.003(7) -0.007(7)
C22 0.019(6) 0.027(7) 0.045(8) -0.013(5) 0.010(5) -0.003(6)
C23 0.025(8) 0.043(8) 0.033(6) -0.003(6) 0.007(5) 0.008(6)
C24 0.012(9) 0.04(1) 0.06(1) 0.000(8) 0.000(7) -0.013(8)
C25 0.009(7) 0.025(8) 0.022(7) 0.003(6) 0.008(5) 0.000(5)
C26 0.024(9) 0.043(10) 0.040(9) 0.003(8) -0.001(7) 0.008(6)
C27 0.05(1) 0.05(1) 0.06(1) 0.002(9) -0.011(8) -0.020(8)
C28 0.07(1) 0.06(2) 0.06(1) -0.02(1) -0.018(9) -0.02(1)
C29 0.08(2) 0.06(1) 0.06(1) -0.03(1) -0.02(1) -0.011(9)
C30 0.11(2) 0.15(3) 0.08(2) 0.00(2) -0.07(1) -0.01(2)
C31 0.09(1) 0.06(1) 0.048(9) 0.01(1) -0.016(8) 0.010(8)
C32 0.024(8) 0.032(9) 0.042(8) 0.002(8) -0.008(5) 0.009(6)
C33 0.08(1) 0.03(1) 0.08(1) 0.01(1) 0.02(1) -0.024(9)
C34 0.08(1) 0.04(1) 0.09(1) 0.030(8) 0.00(1) -0.003(8)
C35 0.053(9) 0.010(6) 0.12(1) 0.002(6) -0.021(9) 0.016(7)
C36 0.10(2) 0.06(2) 0.21(3) 0.01(2) 0.04(2) 0.10(2)
C37 0.08(2) 0.04(1) 0.15(2) 0.02(1) 0.05(2) 0.04(1)
C101 0.09(2) 0.16(2) 0.09(1) 0.03(2) -0.01(1) 0.07(1)
C102 0.09(2) 0.32(5) 0.31(5) -0.04(3) -0.01(2) 0.21(4)

loop_
_atom_site_label
_atom_site_fract_x
_atom_site_fract_y
_atom_site_fract_z
_atom_site_U_iso_or_equiv
_atom_site_thermal_displace_type
Pd1 0.5000 0.0000 0.2500 0.0276 Uij
Pd2 0.5000 0.0000 0.53874(3) 0.0276 Uij
Mo1 0.5000 0.0000 0.3535(1) 0.0247 Uij
Mo2 0.5000 0.0000 0.4352(1) 0.0212 Uij
Br1 0.5000 0.0000 0.1513(2) 0.0497 Uij
Br2 0.5000 0.0000 0.6354(2) 0.0480 Uij
Cl1 0.5835(5) -0.1389(5) 0.7785(4) 0.1310 Uij
Cl2 0.4201(6) -0.1327(8) 0.7532(5) 0.1958 Uij
Cl3 0.3944(8) 0.0765(7) 0.0231(6) 0.2228 Uij
Cl4 0.3832(10) -0.0736(7) 0.0082(6) 0.2371 Uij
P1 0.4774(3) -0.1289(3) 0.5355(3) 0.0314 Uij
P2 0.3709(3) 0.0190(3) 0.2551(3) 0.0268 Uij
O1 0.5173(8) -0.1146(7) 0.3445(5) 0.0267 Uij
O2 0.3833(7) -0.0167(8) 0.4412(6) 0.0315 Uij
N1 0.5133(9) -0.1265(7) 0.4314(6) 0.0307 Uij
N2 0.3750(8) -0.0109(9) 0.3543(5) 0.0248 Uij
C1 0.521(1) -0.156(1) 0.3851(9) 0.0337 Uij
C2 0.531(1) -0.234(1) 0.3791(8) 0.0389 Uij
C3 0.534(1) -0.282(1) 0.4281(8) 0.0406 Uij
C4 0.520(1) -0.249(1) 0.4710(7) 0.0377 Uij
C5 0.506(1) -0.174(1) 0.4759(7) 0.0454 Uij
C6 0.522(1) -0.193(1) 0.5833(7) 0.0351 Uij
C7 0.493(1) -0.253(1) 0.6016(8) 0.0530 Uij
C8 0.534(1) -0.301(1) 0.6358(9) 0.0557 Uij
C9 0.594(2) -0.283(2) 0.654(1) 0.0777 Uij
C10 0.637(2) -0.217(2) 0.629(1) 0.0652 Uij
C11 0.597(1) -0.179(1) 0.5953(9) 0.0465 Uij
C12 0.378(1) -0.155(1) 0.5451(10) 0.0387 Uij
C13 0.340(2) -0.121(2) 0.581(1) 0.0949 Uij
C14 0.261(2) -0.147(2) 0.595(1) 0.0851 Uij
C15 0.225(2) -0.198(2) 0.550(1) 0.1360 Uij
C16 0.268(2) -0.219(2) 0.521(1) 0.0922 Uij
C17 0.343(1) -0.203(2) 0.5106(9) 0.0688 Uij
C21 0.3412(10) -0.024(1) 0.4015(9) 0.0240 Uij
C22 0.2612(10) -0.046(1) 0.4061(7) 0.0303 Uij
C23 0.217(1) -0.045(1) 0.3702(8) 0.0337 Uij
C24 0.248(1) -0.027(1) 0.3182(8) 0.0361 Uij
C25 0.3263(8) -0.0115(9) 0.3147(6) 0.0188 Uij
C26 0.313(1) -0.029(1) 0.2071(8) 0.0361 Uij
C27 0.332(1) -0.105(1) 0.1957(10) 0.0497 Uij
C28 0.275(2) -0.146(2) 0.1607(10) 0.0663 Uij
C29 0.220(2) -0.114(2) 0.140(1) 0.0654 Uij
C30 0.207(2) -0.022(2) 0.146(1) 0.1133 Uij
C31 0.253(1) 0.014(1) 0.1787(8) 0.0651 Uij
C32 0.343(1) 0.121(1) 0.2530(9) 0.0326 Uij
C33 0.289(2) 0.154(1) 0.2814(9) 0.0610 Uij
C34 0.260(2) 0.232(1) 0.275(1) 0.0699 Uij
C35 0.303(1) 0.2705(8) 0.2286(9) 0.0596 Uij
C36 0.352(2) 0.240(2) 0.209(1) 0.1197 Uij
C37 0.374(2) 0.163(1) 0.210(1) 0.0898 Uij
C101 0.510(2) -0.137(2) 0.7376(9) 0.1139 Uij
C102 0.355(2) -0.004(3) 0.052(2) 0.2425 Uij
H1 0.5385 -0.2566 0.3437 0.0656 Uij
H2 0.5447 -0.3363 0.4287 0.0407 Uij
H3 0.5224 -0.2793 0.5015 0.0398 Uij
H4 0.4406 -0.2696 0.5908 0.0599 Uij
H5 0.5145 -0.3497 0.6474 0.0610 Uij
H6 0.6215 -0.3125 0.6804 0.0932 Uij
H7 0.6882 -0.2054 0.6378 0.0555 Uij
H8 0.6195 -0.1344 0.5794 0.0404 Uij
H9 0.3664 -0.0775 0.6014 0.1101 Uij
H10 0.2372 -0.1375 0.6293 0.0994 Uij
H11 0.1649 -0.1999 0.5468 0.1898 Uij
H12 0.2431 -0.2586 0.5016 0.0935 Uij
H13 0.3691 -0.2218 0.4813 0.0724 Uij
H14 0.2420 -0.0583 0.4391 0.0296 Uij
H15 0.1653 -0.0571 0.3770 0.0368 Uij
H16 0.2151 -0.0240 0.2882 0.0536 Uij
H17 0.3800 -0.1341 0.2101 0.0663 Uij
H18 0.2764 -0.2059 0.1582 0.0901 Uij
H19 0.1898 -0.1419 0.1166 0.0811 Uij
H20 0.1676 0.0130 0.1267 0.1094 Uij
H21 0.2543 0.0677 0.1832 0.0612 Uij
H22 0.2643 0.1221 0.3095 0.0761 Uij
H23 0.2186 0.2546 0.2976 0.0759 Uij
H24 0.2875 0.3212 0.2194 0.0640 Uij
H25 0.3763 0.2724 0.1852 0.1193 Uij
H26 0.4086 0.1404 0.1858 0.1026 Uij
H27 0.5237 -0.0957 0.7133 0.1292 Uij
H28 0.5208 -0.1845 0.7148 0.1292 Uij
H29 0.3764 -0.0058 0.0895 0.1988 Uij
H30 0.3008 0.0066 0.0593 0.1988 Uij

loop_
_atom_type_symbol
_atom_type_oxidation_number
_atom_type_number_in_cell
_atom_type_scat_dispersion_real
_atom_type_scat_dispersion_imag
_atom_type_scat_source
C 0 288 0.003 0.002 'International Tables'
H 0 240 0.000 0.000 'International Tables'
O 0 16 0.011 0.006 'International Tables'
N 0 16 0.006 0.003 'International Tables'
P 0 16 0.102 0.094 'International Tables'
Br 0 8 -0.290 2.459 'International Tables'
Mo 0 8 -1.683 0.686 'International Tables'
Pd 0 8 -0.999 1.007 'International Tables'
Cl 0 32 0.148 0.159 'International Tables'
